data_7714867
loop_
_publ_author_name
'Lopresti, Mattia'
'Kurowski, &#x141;ukasz'
'Palin, Luca'
'Milanesio, Marco'
'Siedzielnik, Magdalena'
'Gutma&#x144;ska, Karolina'
'Dobrenko, Adriana'
'Klimczuk, Tomasz'
'Pawelczyk, Ewelina'
'Do&#x142;&#x119;ga, Anna'

_publ_section_title
;
 New heterometallic Co/Zn, Ag/Co, and Ag/Zn imidazolates: structural
 characterization and catalytic activity in the oxidation of organic
 compounds.
;
_journal_issue 6
_journal_name_full 'Dalton transactions (Cambridge, England : 2003)'
_journal_page_first 2833
_journal_page_last 2847
_journal_paper_doi 10.1039/d3dt03211f
_journal_volume 53
_journal_year 2024
_chemical_formula_moiety 'C12 H12 Ag2 N8 Zn'
_chemical_formula_sum 'C12 H12 Ag2 N8 Zn'
_chemical_formula_weight 549.43
_chemical_name_common Zinc-Silver(Imidazol)
_space_group_crystal_system tetragonal
_space_group_IT_number 114
_space_group_name_Hall 'P -4 2n'
_space_group_name_H-M_alt 'P -4 21 c'
_audit_update_record
;
2023-08-09 deposited with the CCDC.	2024-01-02 downloaded from the CCDC.
;
_cell_angle_alpha 90
_cell_angle_beta 90
_cell_angle_gamma 90
_cell_formula_units_Z 2
_cell_length_a 11.3668(3)
_cell_length_b 11.3668(3)
_cell_length_c 6.27238(2)
_cell_measurement_reflns_used 85
_cell_measurement_temperature 298
_cell_measurement_theta_max 60
_cell_measurement_theta_min 0.5
_cell_volume 810.42(3)
_diffrn_ambient_pressure 101.325
_diffrn_ambient_temperature 298
_diffrn_measurement_device_type 'Bruker D8 Advance'
_diffrn_radiation_probe x-ray
_diffrn_radiation_type CuK\a
_diffrn_radiation_wavelength 1.54175
_diffrn_reflns_number 63
_diffrn_source 'sealed X-ray tube'
_diffrn_source_type 'fine-focus sealed tube'
_exptl_crystal_colour white
_exptl_crystal_description 'irregular powder'
_exptl_crystal_recrystallization_method 'Precipitation of synthesis product'
_cod_data_source_file d3dt03211f2.cif
_cod_data_source_block Ag3ZnImfinal
_cod_depositor_comments 'Adding full bibliography for 7714867--7714869.cif.'
_cod_original_cell_volume 810.42(4)
_cod_database_code 7714867

loop_
_symmetry_equiv_pos_site_id
_symmetry_equiv_pos_as_xyz
1 x,y,z
2 1/2-x,1/2+y,1/2-z
3 -y,x,-z
4 1/2-y,1/2-x,1/2+z
5 y,-x,-z
6 1/2+y,1/2+x,1/2+z
7 -x,-y,z
8 1/2+x,1/2-y,1/2-z

loop_
_atom_site_label
_atom_site_type_symbol
_atom_site_fract_x
_atom_site_fract_y
_atom_site_fract_z
_atom_site_U_iso_or_equiv
_atom_site_thermal_displace_type
N2 N -0.037 0.6766 0.1649 0.0127 Uiso
N3 N 0.0078 0.8497 0.3201 0.0127 Uiso
C4 C -0.0942 0.8653 0.2007 0.0127 Uiso
C3 C 0.043 0.7331 0.2979 0.0127 Uiso
C1 C -0.1219 0.7584 0.1047 0.0127 Uiso
H2 H -0.1436 0.9469 0.185 0.0127 Uiso
H3 H 0.1199 0.6929 0.3718 0.0127 Uiso
Ag1 Ag 0 0.5 0.1687 0.0127 Uiso
Zn1 Zn 0 1 0.5 0.0127 Uiso
H57 H -0.196811 0.741686 0.000774036 . .
